data_7702746
loop_
_publ_author_name
'Abrahams, Brendan F.'
'Coleiro, Joseph'
'Ha, Karen'
'Hoskins, Bernard F.'
'Orchard, Simon D.'
'Robson, Richard'

_publ_section_title
;
 Dihydroxybenzoquinone and chloranilic acid derivatives of rare earth
 metals
;
_journal_issue 8
_journal_name_full 'Journal of the Chemical Society, Dalton Transactions'
_journal_page_first 1586
_journal_paper_doi 10.1039/b109296k
_journal_year 2002
_chemical_formula_sum 'C18 H36 Ce2 Cl6 O30'
_chemical_formula_weight 1225.41
_chemical_name_systematic
; 
hexaaquatris(chloranilato)dicerium(III) hydrate  
;
_space_group_IT_number 2
_space_group_name_Hall '-P 1'
_space_group_name_H-M_alt 'P -1'
_symmetry_cell_setting triclinic
_symmetry_space_group_name_H-M 'P -1'
_atom_sites_solution_primary heavy
_atom_sites_solution_secondary difmap
_audit_creation_method SHELXL-97
_cell_angle_alpha 88.914(5)
_cell_angle_beta 85.035(6)
_cell_angle_gamma 67.714(6)
_cell_formula_units_Z 1
_cell_length_a 9.9480(8)
_cell_length_b 10.0430(7)
_cell_length_c 11.1940(6)
_cell_measurement_reflns_used 25
_cell_measurement_temperature 293(2)
_cell_measurement_theta_max 17.3
_cell_measurement_theta_min 10.4
_cell_volume 1030.83(13)
_computing_cell_refinement 'CAD4 software'
_computing_data_collection 'CAD4 software'
_computing_structure_refinement 'SHELXL-97 (Sheldrick, 1997)'
_computing_structure_solution 'SHELXS-86 (Sheldrick, 1986)'
_diffrn_ambient_temperature 293(2)
_diffrn_measured_fraction_theta_full 0.999
_diffrn_measured_fraction_theta_max 0.999
_diffrn_measurement_device_type 'Enraf-Nonius CAD4 diffractometer'
_diffrn_measurement_method \w:2\q
_diffrn_radiation_monochromator graphite
_diffrn_radiation_source 'fine-focus sealed tube'
_diffrn_radiation_type MoK\a
_diffrn_radiation_wavelength 0.71069
_diffrn_reflns_av_R_equivalents 0.0215
_diffrn_reflns_av_sigmaI/netI 0.0398
_diffrn_reflns_limit_h_max 12
_diffrn_reflns_limit_h_min -12
_diffrn_reflns_limit_k_max 13
_diffrn_reflns_limit_k_min -13
_diffrn_reflns_limit_l_max 14
_diffrn_reflns_limit_l_min -1
_diffrn_reflns_number 5458
_diffrn_reflns_theta_full 27.49
_diffrn_reflns_theta_max 27.49
_diffrn_reflns_theta_min 1.83
_diffrn_standards_decay_% 4
_diffrn_standards_interval_time 120
_diffrn_standards_number 3
_exptl_absorpt_coefficient_mu 2.665
_exptl_absorpt_correction_T_max 0.9424
_exptl_absorpt_correction_T_min 0.6043
_exptl_absorpt_correction_type numerical
_exptl_absorpt_process_details 'SHELX-76 (Sheldrick, 1976)'
_exptl_crystal_colour 'deep purple'
_exptl_crystal_density_diffrn 1.974
_exptl_crystal_density_method 'not measured'
_exptl_crystal_description 'hexagonal prism'
_exptl_crystal_F_000 602
_exptl_crystal_size_max 0.24
_exptl_crystal_size_mid 0.16
_exptl_crystal_size_min 0.02
_refine_diff_density_max 0.931
_refine_diff_density_min -0.848
_refine_diff_density_rms 0.135
_refine_ls_extinction_method none
_refine_ls_goodness_of_fit_ref 1.074
_refine_ls_hydrogen_treatment noref
_refine_ls_matrix_type full
_refine_ls_number_parameters 262
_refine_ls_number_reflns 4732
_refine_ls_number_restraints 0
_refine_ls_restrained_S_all 1.074
_refine_ls_R_factor_all 0.0472
_refine_ls_R_factor_gt 0.0368
_refine_ls_shift/su_max 0.001
_refine_ls_shift/su_mean 0.000
_refine_ls_structure_factor_coef Fsqd
_refine_ls_weighting_details 'calc w=1/[\s^2^(Fo^2^)+(0.0533P)^2^+0.4636P] where P=(Fo^2^+2Fc^2^)/3'
_refine_ls_weighting_scheme calc
_refine_ls_wR_factor_gt 0.0865
_refine_ls_wR_factor_ref 0.0918
_reflns_number_gt 4101
_reflns_number_total 4732
_reflns_threshold_expression >2sigma(I)
_cod_data_source_file b109296k.txt
_cod_data_source_block cecanlsabs97
_cod_depositor_comments
;
The following automatic conversions were performed:

data item '_symmetry_cell_setting' value 'Triclinic' was changed to
'triclinic' in accordance with the
/home/saulius/struct/COD-crude-data/automatic-downloads/DataCite-retrospective/RSC/depositions/lib/dictionaries/cif_core.dic
dictionary named 'cif_core.dic' version 2.4.2 last updated on
2011-04-26.

Automatic conversion script
Id: cif_fix_values 6909 2019-04-08 15:41:33Z antanas 
;
_cod_original_cell_volume 1030.83(12)
_cod_database_code 7702746

loop_
_symmetry_equiv_pos_as_xyz
'x, y, z'
'-x, -y, -z'

loop_
_atom_site_label
_atom_site_type_symbol
_atom_site_fract_x
_atom_site_fract_y
_atom_site_fract_z
_atom_site_U_iso_or_equiv
_atom_site_adp_type
_atom_site_occupancy
_atom_site_symmetry_multiplicity
_atom_site_calc_flag
_atom_site_refinement_flags
Ce1 Ce 0.28901(2) 0.72562(2) 0.34583(2) 0.02090(8) Uani 1 1 d .
Cl1 Cl -0.22312(14) 0.64322(16) 0.30447(13) 0.0457(3) Uani 1 1 d .
O1 O 0.2403(3) 0.5633(3) 0.5036(3) 0.0296(7) Uani 1 1 d .
O2 O 0.0473(3) 0.6928(3) 0.3501(3) 0.0314(7) Uani 1 1 d .
C1 C 0.1291(4) 0.5299(4) 0.5077(4) 0.0231(8) Uani 1 1 d .
C2 C 0.0201(4) 0.6026(5) 0.4154(4) 0.0250(8) Uani 1 1 d .
C3 C -0.1015(5) 0.5650(5) 0.4111(4) 0.0289(9) Uani 1 1 d .
Cl2 Cl 0.35792(15) 1.24395(13) 0.31224(12) 0.0413(3) Uani 1 1 d .
O3 O 0.4530(3) 0.7537(3) 0.4941(3) 0.0283(7) Uani 1 1 d .
O4 O 0.3365(4) 0.9555(3) 0.3399(3) 0.0335(7) Uani 1 1 d .
C4 C 0.4802(4) 0.8656(4) 0.5022(4) 0.0239(8) Uani 1 1 d .
C5 C 0.4114(5) 0.9830(4) 0.4116(4) 0.0261(9) Uani 1 1 d .
C6 C 0.4354(5) 1.1116(5) 0.4158(4) 0.0278(9) Uani 1 1 d .
Cl3 Cl 0.27469(15) 0.34441(15) 0.01455(12) 0.0427(3) Uani 1 1 d .
O5 O 0.2880(4) 0.5668(4) 0.1791(3) 0.0339(7) Uani 1 1 d .
O6 O 0.4659(4) 0.7048(3) 0.1655(3) 0.0328(7) Uani 1 1 d .
C7 C 0.3841(5) 0.5312(5) 0.0930(4) 0.0261(9) Uani 1 1 d .
C8 C 0.4901(5) 0.6102(5) 0.0856(4) 0.0266(9) Uani 1 1 d .
C9 C 0.3996(5) 0.4273(5) 0.0054(4) 0.0288(9) Uani 1 1 d .
O7 O 0.5165(3) 0.4892(3) 0.3549(3) 0.0311(7) Uani 1 1 d .
O8 O 0.1258(4) 0.8826(4) 0.5216(4) 0.0504(10) Uani 1 1 d .
O9 O 0.1292(5) 0.9035(4) 0.2081(4) 0.0551(11) Uani 1 1 d .
O10 O 0.4625(14) 0.9786(13) 0.0816(12) 0.087(3) Uiso 0.50 1 d P
O11 O 0.0405(12) 0.1968(12) 0.2914(11) 0.104(4) Uiso 0.75(2) 1 d P
O12 O 0.044(4) 0.200(4) 0.168(3) 0.123(15) Uiso 0.25(2) 1 d P
O13 O 0.051(5) 0.206(5) 0.354(5) 0.150 Uiso 0.25(2) 1 d P
O14 O 0.721(4) 0.062(4) 0.050(4) 0.066(12) Uiso 0.17(2) 1 d P
O15 O 0.608(3) 0.950(3) 0.149(3) 0.131(13) Uiso 0.33(2) 1 d P
O16 O 1.002(2) 0.747(2) 0.067(2) 0.117(7) Uiso 0.431(15) 1 d P
O17 O 0.726(3) 0.248(3) 0.172(3) 0.150 Uiso 0.431(15) 1 d P
O18 O -0.0889(19) 0.3351(18) 0.1166(16) 0.147(7) Uiso 0.569(15) 1 d P
O19 O 0.9475(13) 0.8099(13) 0.0990(11) 0.078(3) Uiso 0.569(15) 1 d P
O20 O 0.7949(15) 0.9645(16) 0.3421(18) 0.055(7) Uiso 0.36(4) 1 d P
O21 O 0.757(3) 0.189(3) 0.249(3) 0.150 Uiso 0.37(2) 1 d P
O22 O -0.268(3) 0.008(4) 0.007(3) 0.150 Uiso 0.39(3) 1 d P
O23 O -0.306(5) 0.018(5) 0.122(5) 0.150 Uiso 0.243(19) 1 d P
O24 O -0.205(4) -0.004(5) 0.285(6) 0.146(18) Uiso 0.31(4) 1 d P

loop_
_atom_site_aniso_label
_atom_site_aniso_U_11
_atom_site_aniso_U_22
_atom_site_aniso_U_33
_atom_site_aniso_U_23
_atom_site_aniso_U_13
_atom_site_aniso_U_12
Ce1 0.02191(12) 0.02209(12) 0.02334(13) -0.00129(8) -0.00236(8) -0.01340(9)
Cl1 0.0379(6) 0.0662(8) 0.0471(7) 0.0261(6) -0.0216(6) -0.0329(6)
O1 0.0243(15) 0.0352(16) 0.0360(18) 0.0058(14) -0.0055(13) -0.0184(13)
O2 0.0293(16) 0.0371(17) 0.0360(18) 0.0098(14) -0.0071(14) -0.0213(14)
C1 0.0175(18) 0.0255(19) 0.029(2) -0.0022(17) -0.0015(16) -0.0115(15)
C2 0.0203(19) 0.028(2) 0.028(2) -0.0011(17) 0.0009(17) -0.0118(16)
C3 0.022(2) 0.040(2) 0.030(2) 0.0092(19) -0.0091(18) -0.0170(18)
Cl2 0.0576(8) 0.0317(6) 0.0458(7) 0.0145(5) -0.0277(6) -0.0252(5)
O3 0.0342(16) 0.0212(14) 0.0367(18) 0.0033(13) -0.0107(14) -0.0170(12)
O4 0.047(2) 0.0294(16) 0.0348(18) 0.0049(14) -0.0183(16) -0.0235(15)
C4 0.0221(19) 0.0220(19) 0.030(2) -0.0002(16) -0.0051(17) -0.0105(15)
C5 0.029(2) 0.024(2) 0.031(2) -0.0007(17) -0.0061(18) -0.0144(17)
C6 0.036(2) 0.024(2) 0.031(2) 0.0042(17) -0.0114(19) -0.0175(18)
Cl3 0.0503(7) 0.0586(8) 0.0384(7) -0.0071(6) 0.0004(6) -0.0428(6)
O5 0.0326(17) 0.0458(19) 0.0298(17) -0.0118(15) 0.0051(14) -0.0234(15)
O6 0.0431(19) 0.0352(17) 0.0297(17) -0.0074(14) 0.0020(14) -0.0261(15)
C7 0.024(2) 0.033(2) 0.025(2) 0.0007(17) -0.0059(17) -0.0153(17)
C8 0.033(2) 0.027(2) 0.025(2) 0.0006(17) -0.0060(18) -0.0162(18)
C9 0.035(2) 0.034(2) 0.027(2) 0.0006(18) -0.0046(18) -0.0238(19)
O7 0.0275(16) 0.0268(15) 0.0409(19) 0.0031(14) -0.0077(14) -0.0116(13)
O8 0.049(2) 0.043(2) 0.051(2) -0.0137(18) 0.0123(19) -0.0115(18)
O9 0.055(2) 0.051(2) 0.068(3) 0.021(2) -0.035(2) -0.024(2)

loop_
_atom_type_symbol
_atom_type_description
_atom_type_scat_dispersion_real
_atom_type_scat_dispersion_imag
_atom_type_scat_source
C C 0.0033 0.0016 'International Tables Vol C Tables 4.2.6.8 and 6.1.1.4'
H H 0.0000 0.0000 'International Tables Vol C Tables 4.2.6.8 and 6.1.1.4'
O O 0.0106 0.0060 'International Tables Vol C Tables 4.2.6.8 and 6.1.1.4'
Cl Cl 0.1484 0.1585 'International Tables Vol C Tables 4.2.6.8 and 6.1.1.4'
Ce Ce -0.2486 2.6331 'International Tables Vol C Tables 4.2.6.8 and 6.1.1.4'

loop_
_geom_angle_atom_site_label_1
_geom_angle_atom_site_label_2
_geom_angle_atom_site_label_3
_geom_angle
_geom_angle_site_symmetry_1
_geom_angle_site_symmetry_3
O5 Ce1 O9 78.47(14) . .
O5 Ce1 O3 141.38(11) . .
O9 Ce1 O3 130.78(12) . .
O5 Ce1 O6 63.30(10) . .
O9 Ce1 O6 78.63(14) . .
O3 Ce1 O6 94.82(11) . .
O5 Ce1 O1 92.86(11) . .
O9 Ce1 O1 132.75(12) . .
O3 Ce1 O1 83.11(10) . .
O6 Ce1 O1 138.04(11) . .
O5 Ce1 O4 129.84(11) . .
O9 Ce1 O4 68.83(12) . .
O3 Ce1 O4 62.65(10) . .
O6 Ce1 O4 73.49(11) . .
O1 Ce1 O4 137.24(11) . .
O5 Ce1 O2 68.48(11) . .
O9 Ce1 O2 71.17(12) . .
O3 Ce1 O2 137.83(11) . .
O6 Ce1 O2 126.92(11) . .
O1 Ce1 O2 62.59(10) . .
O4 Ce1 O2 129.05(11) . .
O5 Ce1 O8 142.29(12) . .
O9 Ce1 O8 87.51(15) . .
O3 Ce1 O8 72.30(12) . .
O6 Ce1 O8 147.52(12) . .
O1 Ce1 O8 71.40(12) . .
O4 Ce1 O8 74.13(12) . .
O2 Ce1 O8 73.88(13) . .
O5 Ce1 O7 72.55(11) . .
O9 Ce1 O7 144.38(14) . .
O3 Ce1 O7 70.02(10) . .
O6 Ce1 O7 70.13(11) . .
O1 Ce1 O7 69.87(10) . .
O4 Ce1 O7 115.96(10) . .
O2 Ce1 O7 114.97(10) . .
O8 Ce1 O7 128.11(13) . .
C1 O1 Ce1 122.6(3) . .
C2 O2 Ce1 122.1(3) . .
O1 C1 C3 124.7(4) . 2_566
O1 C1 C2 115.7(4) . .
C3 C1 C2 119.6(3) 2_566 .
O2 C2 C3 125.2(4) . .
O2 C2 C1 116.2(4) . .
C3 C2 C1 118.6(4) . .
C1 C3 C2 121.7(4) 2_566 .
C1 C3 Cl1 119.3(3) 2_566 .
C2 C3 Cl1 119.0(3) . .
C4 O3 Ce1 122.9(3) . .
C5 O4 Ce1 122.9(3) . .
O3 C4 C6 125.2(4) . 2_676
O3 C4 C5 115.5(4) . .
C6 C4 C5 119.4(4) 2_676 .
O4 C5 C6 125.1(4) . .
O4 C5 C4 116.0(4) . .
C6 C5 C4 118.9(4) . .
C4 C6 C5 121.8(4) 2_676 .
C4 C6 Cl2 119.6(3) 2_676 .
C5 C6 Cl2 118.6(3) . .
C7 O5 Ce1 122.6(3) . .
C8 O6 Ce1 121.1(3) . .
O5 C7 C9 124.7(4) . .
O5 C7 C8 115.9(4) . .
C9 C7 C8 119.4(4) . .
O6 C8 C9 126.2(4) . 2_665
O6 C8 C7 115.3(4) . .
C9 C8 C7 118.4(4) 2_665 .
C8 C9 C7 122.1(4) 2_665 .
C8 C9 Cl3 119.9(3) 2_665 .
C7 C9 Cl3 118.0(4) . .

loop_
_geom_bond_atom_site_label_1
_geom_bond_atom_site_label_2
_geom_bond_distance
_geom_bond_site_symmetry_2
Ce1 O5 2.481(3) .
Ce1 O9 2.503(4) .
Ce1 O3 2.516(3) .
Ce1 O6 2.518(3) .
Ce1 O1 2.521(3) .
Ce1 O4 2.524(3) .
Ce1 O2 2.545(3) .
Ce1 O8 2.572(4) .
Ce1 O7 2.593(3) .
Cl1 C3 1.731(5) .
O1 C1 1.269(5) .
O2 C2 1.246(5) .
C1 C3 1.391(6) 2_566
C1 C2 1.530(6) .
C2 C3 1.402(6) .
C3 C1 1.391(6) 2_566
Cl2 C6 1.738(5) .
O3 C4 1.259(5) .
O4 C5 1.244(5) .
C4 C6 1.374(6) 2_676
C4 C5 1.533(6) .
C5 C6 1.401(5) .
C6 C4 1.374(6) 2_676
Cl3 C9 1.734(4) .
O5 C7 1.251(5) .
O6 C8 1.258(5) .
C7 C9 1.401(6) .
C7 C8 1.538(6) .
C8 C9 1.375(6) 2_665
C9 C8 1.375(6) 2_665
